data_1560413
loop_
_publ_author_name
'Zhang, Xiaolei'
'Chen, Chen'
'Liu, Xiaoli'
'Gao, Peng'
'Hu, Ming'

_publ_section_title
;
 Series of chiral interpenetrating 3d--4f heterometallic MOFs: Luminescent
 sensors and magnetic properties
;
_journal_name_full 'Journal of Solid State Chemistry'
_journal_page_first 360
_journal_page_last 366
_journal_paper_doi 10.1016/j.jssc.2017.06.020
_journal_volume 253
_journal_year 2017
_chemical_formula_sum 'C24 H16 Gd N3 O9 Zn'
_chemical_formula_weight 713.02
_space_group_IT_number 76
_space_group_name_Hall 'P 4w'
_space_group_name_H-M_alt 'P 41'
_symmetry_cell_setting tetragonal
_symmetry_space_group_name_H-M 'P 41'
_atom_sites_solution_hydrogens geom
_atom_sites_solution_primary direct
_atom_sites_solution_secondary difmap
_cell_angle_alpha 90.00
_cell_angle_beta 90.00
_cell_angle_gamma 90.00
_cell_formula_units_Z 4
_cell_length_a 12.2428(4)
_cell_length_b 12.2428(4)
_cell_length_c 15.1663(11)
_cell_measurement_temperature 293(2)
_cell_volume 2273.2(2)
_computing_structure_refinement 'SHELXL-97 (Sheldrick, 1997)'
_computing_structure_solution 'SHELXS-97 (Sheldrick, 1990)'
_diffrn_ambient_temperature 293(2)
_diffrn_measured_fraction_theta_full 1.000
_diffrn_measured_fraction_theta_max 1.000
_diffrn_radiation_monochromator graphite
_diffrn_radiation_source 'fine-focus sealed tube'
_diffrn_radiation_type CuK\a
_diffrn_radiation_wavelength 1.54184
_diffrn_reflns_av_R_equivalents 0.0866
_diffrn_reflns_av_sigmaI/netI 0.0817
_diffrn_reflns_limit_h_max 12
_diffrn_reflns_limit_h_min -14
_diffrn_reflns_limit_k_max 10
_diffrn_reflns_limit_k_min -14
_diffrn_reflns_limit_l_max 17
_diffrn_reflns_limit_l_min -18
_diffrn_reflns_number 14365
_diffrn_reflns_theta_full 67.20
_diffrn_reflns_theta_max 67.20
_diffrn_reflns_theta_min 3.61
_exptl_absorpt_coefficient_mu 20.537
_exptl_absorpt_correction_T_max 0.3274
_exptl_absorpt_correction_T_min 0.2904
_exptl_crystal_colour yello
_exptl_crystal_density_diffrn 2.083
_exptl_crystal_density_method 'not measured'
_exptl_crystal_description block
_exptl_crystal_F_000 1388
_exptl_crystal_size_max 0.08
_exptl_crystal_size_mid 0.07
_exptl_crystal_size_min 0.07
_refine_diff_density_max 1.323
_refine_diff_density_min -0.604
_refine_diff_density_rms 0.122
_refine_ls_abs_structure_details 'Flack H D (1983), Acta Cryst. A39, 876-881'
_refine_ls_abs_structure_Flack -0.009(5)
_refine_ls_extinction_method none
_refine_ls_goodness_of_fit_ref 1.020
_refine_ls_hydrogen_treatment mixed
_refine_ls_matrix_type full
_refine_ls_number_parameters 343
_refine_ls_number_reflns 4069
_refine_ls_number_restraints 1
_refine_ls_restrained_S_all 1.020
_refine_ls_R_factor_all 0.0676
_refine_ls_R_factor_gt 0.0502
_refine_ls_shift/su_max 0.001
_refine_ls_shift/su_mean 0.000
_refine_ls_structure_factor_coef Fsqd
_refine_ls_weighting_details 'calc w=1/[\s^2^(Fo^2^)+(0.0511P)^2^+0.0000P] where P=(Fo^2^+2Fc^2^)/3'
_refine_ls_weighting_scheme calc
_refine_ls_wR_factor_gt 0.1062
_refine_ls_wR_factor_ref 0.1155
_reflns_number_gt 3327
_reflns_number_total 4069
_reflns_threshold_expression >2sigma(I)
_cod_data_source_file JSSC-2017-253-360.cif
_cod_data_source_block exp_6202
_cod_original_sg_symbol_H-M P41
_cod_database_code 1560413

loop_
_symmetry_equiv_pos_as_xyz
'x, y, z'
'-y, x, z+1/4'
'-x, -y, z+1/2'
'y, -x, z+3/4'

loop_
_atom_site_label
_atom_site_type_symbol
_atom_site_fract_x
_atom_site_fract_y
_atom_site_fract_z
_atom_site_U_iso_or_equiv
_atom_site_adp_type
_atom_site_occupancy
_atom_site_symmetry_multiplicity
_atom_site_calc_flag
_atom_site_refinement_flags
_atom_site_disorder_assembly
_atom_site_disorder_group
Gd1 Gd 0.97867(5) 0.94516(5) 0.09056(5) 0.03171(15) Uani 1 1 d . . .
Zn1 Zn 0.79847(10) 0.82469(11) 0.47279(9) 0.0345(3) Uani 1 1 d . . .
N1 N 0.6461(7) 0.9168(7) 0.4702(6) 0.041(2) Uani 1 1 d . . .
N2 N 0.6741(7) 0.7092(7) 0.4907(6) 0.036(2) Uani 1 1 d . . .
N3 N 0.8818(7) 0.6686(7) 0.4752(7) 0.042(2) Uani 1 1 d . . .
O1 O 0.8719(6) 0.9150(6) 0.5624(5) 0.0392(17) Uani 1 1 d . . .
O2 O 0.9039(6) 0.9699(6) 0.6968(5) 0.0352(16) Uani 1 1 d . . .
O3 O 0.7827(6) 0.8351(6) 0.6743(5) 0.0443(19) Uani 1 1 d . . .
O4 O 0.8891(6) 0.8806(6) 0.3743(5) 0.0364(17) Uani 1 1 d . . .
O5 O 0.9279(5) 0.8962(5) 0.2355(5) 0.0350(16) Uani 1 1 d . . .
O6 O 0.7868(6) 0.7889(6) 0.2774(5) 0.0438(19) Uani 1 1 d . . .
O7 O 0.2055(6) 0.1270(6) 0.5586(6) 0.053(2) Uani 1 1 d . . .
O8 O 0.0807(6) 0.2512(6) 0.5761(6) 0.053(2) Uani 1 1 d . . .
O9 O 1.1407(7) 0.8255(6) 0.1035(6) 0.058(2) Uani 1 1 d . . .
H9A H 1.1767 0.8282 0.0556 0.070 Uiso 1 1 d R . .
H9C H 1.1200 0.7603 0.1130 0.088 Uiso 1 1 d R . .
C1 C 0.6357(10) 1.0220(10) 0.4538(9) 0.054(3) Uani 1 1 d . . .
H1 H 0.6994 1.0612 0.4434 0.064 Uiso 1 1 calc R . .
C2 C 0.5382(11) 1.0791(10) 0.4507(10) 0.066(4) Uani 1 1 d . . .
H2 H 0.5355 1.1534 0.4380 0.079 Uiso 1 1 calc R . .
C3 C 0.4437(11) 1.0177(11) 0.4680(13) 0.070(4) Uani 1 1 d . . .
H3 H 0.3756 1.0513 0.4693 0.084 Uiso 1 1 calc R . .
C4 C 0.4528(9) 0.9098(10) 0.4826(9) 0.053(3) Uani 1 1 d . . .
H4 H 0.3903 0.8679 0.4912 0.064 Uiso 1 1 calc R . .
C5 C 0.5545(9) 0.8607(8) 0.4850(8) 0.041(3) Uani 1 1 d . . .
C6 C 0.5703(8) 0.7426(9) 0.4993(7) 0.039(3) Uani 1 1 d . . .
C7 C 0.4885(9) 0.6669(9) 0.5148(8) 0.043(3) Uani 1 1 d . . .
H7 H 0.4166 0.6902 0.5206 0.051 Uiso 1 1 calc R . .
C8 C 0.5132(9) 0.5554(9) 0.5217(7) 0.039(2) Uani 1 1 d . . .
C9 C 0.6210(9) 0.5261(9) 0.5114(8) 0.046(3) Uani 1 1 d . . .
H9 H 0.6408 0.4529 0.5149 0.055 Uiso 1 1 calc R . .
C10 C 0.6986(8) 0.6025(9) 0.4962(7) 0.040(3) Uani 1 1 d . . .
C11 C 0.8166(8) 0.5778(9) 0.4826(8) 0.041(3) Uani 1 1 d . . .
C12 C 0.8582(9) 0.4748(9) 0.4739(10) 0.057(4) Uani 1 1 d . . .
H12 H 0.8124 0.4145 0.4791 0.069 Uiso 1 1 calc R . .
C13 C 0.9684(11) 0.4600(10) 0.4575(13) 0.076(5) Uani 1 1 d . . .
H13 H 0.9980 0.3903 0.4531 0.091 Uiso 1 1 calc R . .
C14 C 1.0334(10) 0.5517(12) 0.4477(11) 0.071(4) Uani 1 1 d . . .
H14 H 1.1073 0.5449 0.4344 0.085 Uiso 1 1 calc R . .
C15 C 0.9860(9) 0.6545(10) 0.4581(10) 0.055(4) Uani 1 1 d . . .
H15 H 1.0302 0.7159 0.4528 0.066 Uiso 1 1 calc R . .
C16 C 0.4240(10) 0.4721(9) 0.5348(8) 0.046(3) Uani 1 1 d . . .
C17 C 0.3162(10) 0.4990(10) 0.5387(9) 0.062(4) Uani 1 1 d . . .
H17 H 0.2950 0.5717 0.5340 0.074 Uiso 1 1 calc R . .
C18 C 0.2385(10) 0.4191(10) 0.5493(10) 0.063(4) Uani 1 1 d . . .
H18 H 0.1653 0.4391 0.5519 0.075 Uiso 1 1 calc R . .
C19 C 0.2655(9) 0.3110(9) 0.5564(8) 0.042(3) Uani 1 1 d . . .
C20 C 0.3727(12) 0.2843(11) 0.5544(10) 0.073(4) Uani 1 1 d . . .
H20 H 0.3932 0.2113 0.5588 0.087 Uiso 1 1 calc R . .
C21 C 0.4527(11) 0.3645(10) 0.5460(11) 0.078(5) Uani 1 1 d . . .
H21 H 0.5261 0.3450 0.5479 0.094 Uiso 1 1 calc R . .
C22 C 0.1787(9) 0.2234(8) 0.5634(8) 0.045(3) Uani 1 1 d . . .
C23 C 0.8630(8) 0.8500(8) 0.2932(7) 0.033(2) Uani 1 1 d . . .
C24 C 0.8495(7) 0.9033(8) 0.6464(8) 0.036(3) Uani 1 1 d . . .

loop_
_atom_site_aniso_label
_atom_site_aniso_U_11
_atom_site_aniso_U_22
_atom_site_aniso_U_33
_atom_site_aniso_U_23
_atom_site_aniso_U_13
_atom_site_aniso_U_12
Gd1 0.0288(3) 0.0293(3) 0.0371(3) -0.0008(3) 0.0007(3) -0.0016(3)
Zn1 0.0308(7) 0.0320(7) 0.0406(8) -0.0016(6) 0.0020(6) -0.0107(5)
N1 0.037(5) 0.039(5) 0.047(6) 0.002(4) 0.007(4) -0.008(4)
N2 0.035(5) 0.036(5) 0.039(5) -0.006(4) 0.004(4) -0.007(4)
N3 0.030(5) 0.038(5) 0.058(6) 0.005(4) -0.007(4) -0.014(4)
O1 0.037(4) 0.045(4) 0.035(5) -0.005(3) 0.005(3) -0.007(3)
O2 0.036(4) 0.038(4) 0.032(4) 0.000(3) 0.000(3) -0.001(3)
O3 0.041(4) 0.048(5) 0.045(5) 0.006(4) 0.005(3) -0.016(4)
O4 0.037(4) 0.040(4) 0.033(4) -0.003(3) 0.002(3) -0.001(3)
O5 0.030(4) 0.033(4) 0.042(5) -0.009(3) 0.002(3) -0.004(3)
O6 0.044(4) 0.031(4) 0.056(5) -0.001(3) 0.004(4) -0.011(3)
O7 0.044(5) 0.038(4) 0.077(6) 0.002(4) 0.013(4) -0.012(3)
O8 0.034(4) 0.047(4) 0.078(6) 0.009(4) -0.005(4) -0.009(3)
O9 0.067(6) 0.048(5) 0.060(6) -0.002(4) 0.002(5) 0.015(4)
C1 0.044(7) 0.036(6) 0.081(10) 0.000(6) -0.011(7) -0.007(5)
C2 0.060(8) 0.037(7) 0.101(12) 0.006(7) 0.003(8) 0.004(6)
C3 0.049(8) 0.038(7) 0.122(13) -0.010(8) 0.010(9) 0.009(6)
C4 0.034(6) 0.041(6) 0.084(10) -0.007(7) 0.005(6) -0.011(5)
C5 0.040(6) 0.031(5) 0.053(8) -0.006(5) 0.003(5) -0.010(4)
C6 0.031(5) 0.040(6) 0.046(7) 0.000(5) 0.003(5) -0.012(4)
C7 0.031(6) 0.043(6) 0.055(8) 0.004(5) 0.010(5) -0.007(5)
C8 0.035(6) 0.038(6) 0.044(6) 0.001(5) 0.009(5) -0.009(5)
C9 0.043(6) 0.027(6) 0.067(8) 0.008(5) 0.001(6) -0.012(5)
C10 0.036(6) 0.040(6) 0.044(7) -0.003(5) -0.004(5) -0.011(5)
C11 0.036(6) 0.037(6) 0.049(7) 0.010(5) -0.007(5) -0.004(4)
C12 0.032(6) 0.035(6) 0.105(11) 0.004(7) -0.001(7) -0.002(5)
C13 0.050(8) 0.037(8) 0.140(15) 0.007(9) 0.001(9) 0.010(6)
C14 0.030(7) 0.065(9) 0.117(13) 0.026(9) 0.011(7) 0.012(6)
C15 0.029(6) 0.040(6) 0.095(11) 0.019(6) -0.017(6) -0.015(5)
C16 0.050(7) 0.031(6) 0.057(8) 0.006(5) 0.015(6) -0.012(5)
C17 0.040(7) 0.042(7) 0.104(12) 0.015(7) -0.001(7) -0.006(5)
C18 0.040(7) 0.043(7) 0.105(12) 0.009(7) -0.010(7) -0.010(5)
C19 0.032(6) 0.037(6) 0.058(8) 0.006(5) 0.000(5) -0.008(4)
C20 0.061(9) 0.044(7) 0.113(13) 0.000(8) 0.029(8) -0.008(6)
C21 0.042(7) 0.033(7) 0.160(16) 0.011(8) 0.022(8) 0.004(5)
C22 0.046(7) 0.027(6) 0.063(9) 0.010(5) -0.007(6) -0.017(5)
C23 0.029(5) 0.019(5) 0.052(7) 0.000(4) 0.003(5) 0.003(4)
C24 0.016(5) 0.032(6) 0.059(8) 0.000(5) -0.001(5) -0.001(4)

loop_
_atom_type_symbol
_atom_type_description
_atom_type_scat_dispersion_real
_atom_type_scat_dispersion_imag
_atom_type_scat_source
C C 0.0181 0.0091 'International Tables Vol C Tables 4.2.6.8 and 6.1.1.4'
H H 0.0000 0.0000 'International Tables Vol C Tables 4.2.6.8 and 6.1.1.4'
O O 0.0492 0.0322 'International Tables Vol C Tables 4.2.6.8 and 6.1.1.4'
N N 0.0311 0.0180 'International Tables Vol C Tables 4.2.6.8 and 6.1.1.4'
Zn Zn -1.5491 0.6778 'International Tables Vol C Tables 4.2.6.8 and 6.1.1.4'
Gd Gd -8.8380 11.9157 'International Tables Vol C Tables 4.2.6.8 and 6.1.1.4'

loop_
_geom_angle_atom_site_label_1
_geom_angle_atom_site_label_2
_geom_angle_atom_site_label_3
_geom_angle
_geom_angle_site_symmetry_1
_geom_angle_site_symmetry_3
O2 Gd1 O5 152.8(2) 2_754 .
O2 Gd1 O2 124.22(19) 2_754 3_774
O5 Gd1 O2 69.0(2) . 3_774
O2 Gd1 O4 121.1(2) 2_754 4_574
O5 Gd1 O4 83.4(2) . 4_574
O2 Gd1 O4 77.9(2) 3_774 4_574
O2 Gd1 O5 68.8(2) 2_754 4_574
O5 Gd1 O5 131.27(19) . 4_574
O2 Gd1 O5 114.2(2) 3_774 4_574
O4 Gd1 O5 53.0(2) 4_574 4_574
O2 Gd1 O9 74.3(3) 2_754 .
O5 Gd1 O9 89.2(3) . .
O2 Gd1 O9 73.9(3) 3_774 .
O4 Gd1 O9 151.7(3) 4_574 .
O5 Gd1 O9 139.4(3) 4_574 .
O2 Gd1 O7 89.2(3) 2_754 3_664
O5 Gd1 O7 81.5(3) . 3_664
O2 Gd1 O7 146.6(3) 3_774 3_664
O4 Gd1 O7 83.6(3) 4_574 3_664
O5 Gd1 O7 73.9(3) 4_574 3_664
O9 Gd1 O7 122.4(3) . 3_664
O2 Gd1 O8 77.9(3) 2_754 3_664
O5 Gd1 O8 76.3(3) . 3_664
O2 Gd1 O8 130.2(3) 3_774 3_664
O4 Gd1 O8 132.6(2) 4_574 3_664
O5 Gd1 O8 115.5(3) 4_574 3_664
O9 Gd1 O8 70.9(3) . 3_664
O7 Gd1 O8 51.6(2) 3_664 3_664
O2 Gd1 O1 78.1(2) 2_754 3_774
O5 Gd1 O1 121.1(2) . 3_774
O2 Gd1 O1 52.4(2) 3_774 3_774
O4 Gd1 O1 80.1(2) 4_574 3_774
O5 Gd1 O1 76.1(2) 4_574 3_774
O9 Gd1 O1 80.5(3) . 3_774
O7 Gd1 O1 149.9(3) 3_664 3_774
O8 Gd1 O1 146.6(2) 3_664 3_774
O2 Gd1 C22 83.7(3) 2_754 3_664
O5 Gd1 C22 76.9(3) . 3_664
O2 Gd1 C22 144.7(3) 3_774 3_664
O4 Gd1 C22 107.6(3) 4_574 3_664
O5 Gd1 C22 95.0(3) 4_574 3_664
O9 Gd1 C22 97.1(3) . 3_664
O7 Gd1 C22 25.4(3) 3_664 3_664
O8 Gd1 C22 26.2(3) 3_664 3_664
O1 Gd1 C22 161.6(3) 3_774 3_664
O2 Gd1 C23 95.2(3) 2_754 4_574
O5 Gd1 C23 106.9(3) . 4_574
O2 Gd1 C23 98.0(3) 3_774 4_574
O4 Gd1 C23 26.7(3) 4_574 4_574
O5 Gd1 C23 26.5(3) 4_574 4_574
O9 Gd1 C23 158.3(3) . 4_574
O7 Gd1 C23 75.3(3) 3_664 4_574
O8 Gd1 C23 126.2(3) 3_664 4_574
O1 Gd1 C23 78.8(2) 3_774 4_574
C22 Gd1 C23 100.5(3) 3_664 4_574
O2 Gd1 C24 102.4(3) 2_754 3_774
O5 Gd1 C24 94.6(3) . 3_774
O2 Gd1 C24 25.9(3) 3_774 3_774
O4 Gd1 C24 76.3(3) 4_574 3_774
O5 Gd1 C24 94.7(3) 4_574 3_774
O9 Gd1 C24 77.1(3) . 3_774
O7 Gd1 C24 159.8(3) 3_664 3_774
O8 Gd1 C24 146.7(3) 3_664 3_774
O1 Gd1 C24 26.5(3) 3_774 3_774
C22 Gd1 C24 169.9(3) 3_664 3_774
C23 Gd1 C24 87.1(3) 4_574 3_774
O1 Zn1 O4 94.1(3) . .
O1 Zn1 N2 128.4(3) . .
O4 Zn1 N2 137.5(3) . .
O1 Zn1 N3 105.6(3) . .
O4 Zn1 N3 93.1(3) . .
N2 Zn1 N3 75.2(3) . .
O1 Zn1 N1 96.5(3) . .
O4 Zn1 N1 106.6(3) . .
N2 Zn1 N1 74.3(3) . .
N3 Zn1 N1 149.3(3) . .
C1 N1 C5 117.0(10) . .
C1 N1 Zn1 126.3(8) . .
C5 N1 Zn1 116.7(7) . .
C6 N2 C10 120.1(8) . .
C6 N2 Zn1 119.7(7) . .
C10 N2 Zn1 120.1(7) . .
C15 N3 C11 118.3(10) . .
C15 N3 Zn1 124.8(7) . .
C11 N3 Zn1 116.2(7) . .
C24 O1 Zn1 121.0(7) . .
C24 O1 Gd1 93.4(6) . 3_775
Zn1 O1 Gd1 145.4(4) . 3_775
C24 O2 Gd1 146.3(7) . 4_575
C24 O2 Gd1 100.6(6) . 3_775
Gd1 O2 Gd1 112.5(3) 4_575 3_775
C23 O4 Zn1 117.9(6) . .
C23 O4 Gd1 98.4(6) . 2_755
Zn1 O4 Gd1 143.3(4) . 2_755
C23 O5 Gd1 152.9(6) . .
C23 O5 Gd1 97.4(6) . 2_755
Gd1 O5 Gd1 109.6(3) . 2_755
C22 O7 Gd1 95.0(7) . 3_665
C22 O8 Gd1 91.7(6) . 3_665
N1 C1 C2 125.8(11) . .
C1 C2 C3 115.6(12) . .
C4 C3 C2 119.3(12) . .
C3 C4 C5 120.4(11) . .
N1 C5 C4 121.9(10) . .
N1 C5 C6 114.8(10) . .
C4 C5 C6 123.2(9) . .
N2 C6 C7 119.8(10) . .
N2 C6 C5 114.1(9) . .
C7 C6 C5 125.9(10) . .
C6 C7 C8 120.6(10) . .
C9 C8 C7 116.9(9) . .
C9 C8 C16 122.2(10) . .
C7 C8 C16 120.8(10) . .
C10 C9 C8 120.8(10) . .
N2 C10 C9 121.8(10) . .
N2 C10 C11 113.9(9) . .
C9 C10 C11 124.3(10) . .
C12 C11 N3 121.5(10) . .
C12 C11 C10 124.2(10) . .
N3 C11 C10 114.3(9) . .
C11 C12 C13 120.1(11) . .
C12 C13 C14 118.3(11) . .
C13 C14 C15 118.7(12) . .
N3 C15 C14 123.1(11) . .
C17 C16 C21 118.3(10) . .
C17 C16 C8 123.0(10) . .
C21 C16 C8 118.7(11) . .
C16 C17 C18 120.3(12) . .
C19 C18 C17 122.0(12) . .
C20 C19 C18 117.8(11) . .
C20 C19 C22 120.7(11) . .
C18 C19 C22 121.4(10) . .
C19 C20 C21 120.9(13) . .
C16 C21 C20 120.5(13) . .
O7 C22 O8 121.6(9) . .
O7 C22 C19 119.3(11) . .
O8 C22 C19 119.2(10) . .
O7 C22 Gd1 59.6(5) . 3_665
O8 C22 Gd1 62.0(5) . 3_665
C19 C22 Gd1 175.4(8) . 3_665
O6 C23 O5 126.7(10) . .
O6 C23 O4 122.7(10) . .
O5 C23 O4 110.6(8) . .
O6 C23 Gd1 174.4(8) . 2_755
O5 C23 Gd1 56.1(5) . 2_755
O4 C23 Gd1 54.9(5) . 2_755
O3 C24 O2 124.0(11) . .
O3 C24 O1 122.7(10) . .
O2 C24 O1 113.3(9) . .
O3 C24 Gd1 175.0(8) . 3_775
O2 C24 Gd1 53.5(5) . 3_775
O1 C24 Gd1 60.0(5) . 3_775

loop_
_geom_bond_atom_site_label_1
_geom_bond_atom_site_label_2
_geom_bond_distance
_geom_bond_site_symmetry_2
Gd1 O2 2.325(7) 2_754
Gd1 O5 2.362(7) .
Gd1 O2 2.397(7) 3_774
Gd1 O4 2.413(7) 4_574
Gd1 O5 2.444(7) 4_574
Gd1 O9 2.474(8) .
Gd1 O7 2.470(7) 3_664
Gd1 O8 2.521(7) 3_664
Gd1 O1 2.542(7) 3_774
Gd1 C22 2.853(10) 3_664
Gd1 C23 2.918(10) 4_574
Gd1 C24 2.930(10) 3_774
Zn1 O1 1.968(7) .
Zn1 O4 1.983(7) .
Zn1 N2 2.096(8) .
Zn1 N3 2.166(9) .
Zn1 N1 2.180(9) .
N1 C1 1.317(14) .
N1 C5 1.335(12) .
N2 C6 1.342(13) .
N2 C10 1.343(13) .
N3 C15 1.312(14) .
N3 C11 1.374(13) .
O1 C24 1.312(13) .
O1 Gd1 2.542(7) 3_775
O2 C24 1.301(13) .
O2 Gd1 2.325(7) 4_575
O2 Gd1 2.397(7) 3_775
O3 C24 1.243(12) .
O4 C23 1.324(12) .
O4 Gd1 2.413(7) 2_755
O5 C23 1.311(12) .
O5 Gd1 2.444(7) 2_755
O6 C23 1.220(12) .
O7 C22 1.228(13) .
O7 Gd1 2.470(7) 3_665
O8 C22 1.262(13) .
O8 Gd1 2.521(7) 3_665
C1 C2 1.384(17) .
C2 C3 1.404(17) .
C3 C4 1.344(17) .
C4 C5 1.383(15) .
C5 C6 1.475(15) .
C6 C7 1.384(14) .
C7 C8 1.402(15) .
C8 C9 1.377(15) .
C8 C16 1.508(14) .
C9 C10 1.352(14) .
C10 C11 1.490(14) .
C11 C12 1.367(15) .
C12 C13 1.384(16) .
C13 C14 1.383(18) .
C14 C15 1.396(18) .
C16 C17 1.362(16) .
C16 C21 1.374(16) .
C17 C18 1.373(16) .
C18 C19 1.368(16) .
C19 C20 1.354(17) .
C19 C22 1.514(14) .
C20 C21 1.393(17) .
C22 Gd1 2.853(10) 3_665
C23 Gd1 2.918(10) 2_755
C24 Gd1 2.930(10) 3_775
